data_7114318
loop_
_publ_author_name
'Ho, David G.'
'Ismail, Rehana'
'Franco, Nestor'
'Gao, Ruomei'
'Leverich, Edward P.'
'Tsyba, Irina'
'Ho, Nam Nhat'
'Bau, Robert'
'Selke, Matthias'

_publ_section_title
;
 Reaction of singlet oxygen with Ir(i) and Rh(i) thiolato complexes:
 oxidative addition vs. S-oxidationElectronic supplementary information
 (ESI) available: experimental crystallographic details. See
 http://www.rsc.org/suppdata/cc/b1/b110396m/
;
_journal_issue 6
_journal_name_full 'Chemical Communications'
_journal_page_first 570
_journal_paper_doi 10.1039/b110396m
_journal_year 2002
_chemical_formula_sum 'C38 H33 Ir O3 P2 S'
_chemical_formula_weight 823.84
_chemical_name_systematic
; 
? 
;
_space_group_IT_number 14
_symmetry_space_group_name_Hall '-P 2ybc'
_symmetry_space_group_name_H-M 'P 1 21/c 1'
_atom_sites_solution_hydrogens geom
_atom_sites_solution_primary direct
_atom_sites_solution_secondary difmap
_audit_creation_method SHELXL
_cell_angle_alpha 90.00
_cell_angle_beta 99.5400(10)
_cell_angle_gamma 90.00
_cell_formula_units_Z 5
_cell_length_a 9.7548(8)
_cell_length_b 17.6521(15)
_cell_length_c 22.680(2)
_cell_measurement_temperature 293(2)
_cell_volume 3851.3(6)
_computing_structure_refinement 'SHELXL-93 (Sheldrick, 1993)'
_computing_structure_solution 'SHELXS-86 (Sheldrick, 1990)'
_diffrn_ambient_temperature 293(2)
_diffrn_radiation_monochromator graphite
_diffrn_radiation_source 'fine-focus sealed tube'
_diffrn_radiation_type MoK\a
_diffrn_radiation_wavelength 0.71073
_diffrn_reflns_av_R_equivalents 0.0756
_diffrn_reflns_av_sigmaI/netI 0.0738
_diffrn_reflns_limit_h_max 11
_diffrn_reflns_limit_h_min -12
_diffrn_reflns_limit_k_max 23
_diffrn_reflns_limit_k_min 0
_diffrn_reflns_limit_l_max 29
_diffrn_reflns_limit_l_min 0
_diffrn_reflns_number 8454
_diffrn_reflns_theta_max 27.94
_diffrn_reflns_theta_min 1.47
_exptl_absorpt_coefficient_mu 4.545
_exptl_absorpt_correction_T_max 1.000
_exptl_absorpt_correction_T_min 0.218
_exptl_absorpt_correction_type DIFABS
_exptl_crystal_colour 'light yellow'
_exptl_crystal_density_diffrn 1.776
_exptl_crystal_F_000 2040
_exptl_crystal_size_max 0.25
_exptl_crystal_size_mid 0.20
_exptl_crystal_size_min 0.15
_refine_diff_density_max 0.730
_refine_diff_density_min -0.477
_refine_diff_density_rms 0.086
_refine_ls_extinction_method none
_refine_ls_goodness_of_fit_all 0.703
_refine_ls_goodness_of_fit_obs 0.800
_refine_ls_matrix_type full
_refine_ls_number_parameters 487
_refine_ls_number_reflns 8454
_refine_ls_number_restraints 0
_refine_ls_restrained_S_all 0.703
_refine_ls_restrained_S_obs 0.800
_refine_ls_R_factor_all 0.0528
_refine_ls_R_factor_obs 0.0318
_refine_ls_shift/esd_max 0.378
_refine_ls_shift/esd_mean 0.048
_refine_ls_structure_factor_coef Fsqd
_refine_ls_weighting_details 'w=1/[\s^2^(Fo^2^)+(0.0414P)^2^+0.0000P] where P=(Fo^2^+2Fc^2^)/3'
_refine_ls_weighting_scheme calc
_refine_ls_wR_factor_all 0.0769
_refine_ls_wR_factor_obs 0.0704
_reflns_number_observed 5625
_reflns_number_total 8454
_reflns_observed_criterion >2sigma(I)
_cod_data_source_file b110396m.txt
_cod_data_source_block Figure_1(a)
_cod_depositor_comments
;
The following automatic conversions were performed:

'_refine_ls_weighting_scheme' value 'calc
w=1/[\s^2^(Fo^2^)+(0.0414P)^2^+0.0000P] where P=(Fo^2^+2Fc^2^)/3' was
changed to 'calc'. New tag '_refine_ls_weighting_details' was
created. The value of the new tag was set to
'w=1/[\s^2^(Fo^2^)+(0.0414P)^2^+0.0000P] where P=(Fo^2^+2Fc^2^)/3'.

Automatic conversion script
Id: cif_fix_values 3143 2015-03-26 13:38:13Z robertas 
;
_cod_original_cell_volume 3851.4(5)
_cod_database_code 7114318

loop_
_symmetry_equiv_pos_as_xyz
'x, y, z'
'-x, y+1/2, -z+1/2'
'-x, -y, -z'
'x, -y-1/2, z-1/2'

loop_
_atom_site_aniso_label
_atom_site_aniso_U_11
_atom_site_aniso_U_22
_atom_site_aniso_U_33
_atom_site_aniso_U_23
_atom_site_aniso_U_13
_atom_site_aniso_U_12
Ir1 0.04838(6) 0.04710(5) 0.04781(6) 0.00027(5) 0.00833(5) 0.00210(5)
S1 0.0609(10) 0.0629(9) 0.0626(10) 0.0057(8) 0.0031(8) 0.0029(8)
S2 0.0621(10) 0.0546(8) 0.0631(10) -0.0002(8) 0.0055(8) 0.0104(8)
P1 0.0448(4) 0.0528(4) 0.0480(4) -0.0021(3) 0.0048(3) -0.0012(3)
P2 0.0450(4) 0.0485(3) 0.0476(4) 0.0027(3) 0.0048(3) 0.0038(3)
O1 0.111(2) 0.0627(12) 0.0632(14) 0.0066(10) 0.0221(12) 0.0334(12)
O2 0.109(2) 0.0621(12) 0.0640(14) -0.0052(11) 0.0204(13) -0.0264(12)
O3 0.083(3) 0.102(4) 0.086(4) 0.002(3) -0.002(3) -0.039(3)
O4 0.080(3) 0.082(3) 0.101(4) 0.014(3) 0.009(3) 0.025(3)
O5 0.113(2) 0.163(3) 0.143(3) 0.020(2) 0.018(2) 0.014(2)
C1 0.049(2) 0.0548(15) 0.043(2) -0.0033(13) 0.0039(13) 0.0004(13)
C2 0.065(2) 0.068(2) 0.056(2) 0.0047(15) 0.0191(15) 0.0035(15)
C3 0.099(3) 0.072(2) 0.067(2) 0.004(2) 0.019(2) -0.001(2)
C4 0.094(2) 0.072(2) 0.067(2) 0.009(2) 0.006(2) 0.016(2)
C5 0.059(2) 0.093(2) 0.079(2) -0.002(2) 0.003(2) 0.019(2)
C6 0.051(2) 0.074(2) 0.059(2) 0.000(2) 0.0060(15) 0.002(2)
C7 0.048(2) 0.061(2) 0.056(2) -0.0055(14) 0.0062(14) -0.0013(13)
C8 0.058(2) 0.075(2) 0.062(2) -0.010(2) 0.012(2) -0.003(2)
C9 0.057(2) 0.120(3) 0.086(2) -0.028(2) 0.028(2) 0.003(2)
C10 0.040(2) 0.147(3) 0.130(4) -0.010(3) 0.013(2) -0.018(2)
C11 0.033(2) 0.108(3) 0.101(3) -0.027(2) 0.017(2) -0.018(2)
C12 0.061(2) 0.103(2) 0.092(3) -0.038(2) 0.015(2) -0.019(2)
C13 0.055(2) 0.065(2) 0.046(2) -0.0070(14) 0.0099(13) -0.0044(14)
C14 0.101(3) 0.063(2) 0.069(2) -0.007(2) -0.004(2) -0.006(2)
C15 0.141(3) 0.065(2) 0.095(3) -0.013(2) 0.019(3) -0.025(2)
C16 0.143(4) 0.108(3) 0.091(3) -0.034(2) 0.005(3) -0.052(3)
C17 0.088(3) 0.123(3) 0.079(3) -0.025(2) -0.007(2) -0.026(2)
C18 0.063(2) 0.083(2) 0.067(2) -0.019(2) 0.000(2) -0.008(2)
C19 0.059(2) 0.0492(15) 0.042(2) 0.0053(12) 0.0046(14) 0.0019(12)
C20 0.065(2) 0.068(2) 0.057(2) -0.004(2) 0.008(2) -0.008(2)
C21 0.079(2) 0.086(2) 0.068(2) 0.002(2) 0.000(2) -0.026(2)
C22 0.123(3) 0.063(2) 0.055(2) 0.002(2) -0.004(2) -0.027(2)
C23 0.125(3) 0.059(2) 0.065(2) -0.006(2) 0.027(2) 0.003(2)
C24 0.073(2) 0.052(2) 0.064(2) 0.0036(15) 0.018(2) 0.0039(15)
C25 0.053(2) 0.0533(15) 0.056(2) 0.0047(14) 0.0073(14) 0.0027(14)
C26 0.062(2) 0.105(2) 0.095(3) 0.033(2) 0.027(2) 0.026(2)
C27 0.064(2) 0.150(3) 0.141(4) 0.058(3) 0.029(2) 0.038(2)
C28 0.058(2) 0.130(3) 0.116(3) 0.032(3) 0.034(2) 0.012(2)
C29 0.066(2) 0.083(2) 0.078(2) 0.017(2) 0.021(2) -0.004(2)
C30 0.052(2) 0.070(2) 0.067(2) 0.001(2) 0.011(2) -0.0003(15)
C31 0.0456(15) 0.0499(14) 0.047(2) 0.0009(12) 0.0045(13) 0.0020(12)
C32 0.057(2) 0.062(2) 0.055(2) 0.0018(14) 0.0049(15) 0.0056(14)
C33 0.062(2) 0.079(2) 0.058(2) 0.010(2) 0.002(2) 0.014(2)
C34 0.073(2) 0.068(2) 0.061(2) 0.015(2) 0.013(2) 0.020(2)
C35 0.081(2) 0.052(2) 0.066(2) 0.007(2) 0.007(2) 0.007(2)
C36 0.068(2) 0.056(2) 0.060(2) 0.0038(15) 0.004(2) 0.0035(15)
C37 0.085(5) 0.072(4) 0.049(4) 0.020(3) 0.019(3) -0.003(4)
C38 0.092(5) 0.057(4) 0.049(4) -0.010(3) 0.012(4) -0.005(4)
C39 0.060(4) 0.107(6) 0.101(6) 0.009(5) -0.005(4) -0.001(4)
C40 0.051(4) 0.098(5) 0.118(6) -0.016(5) -0.008(4) -0.001(4)
C41 0.086(3) 0.151(4) 0.168(4) -0.025(3) 0.057(3) -0.030(3)
C42 0.168(5) 0.197(6) 0.109(4) 0.006(4) 0.051(4) 0.012(4)
C43 0.126(4) 0.156(4) 0.134(4) 0.034(4) -0.021(4) -0.005(4)
C44 0.093(3) 0.119(3) 0.166(5) 0.008(3) 0.039(3) 0.005(3)

loop_
_atom_site_label
_atom_site_type_symbol
_atom_site_fract_x
_atom_site_fract_y
_atom_site_fract_z
_atom_site_U_iso_or_equiv
_atom_site_thermal_displace_type
_atom_site_occupancy
_atom_site_calc_flag
_atom_site_refinement_flags
Ir1 Ir 0.398834(11) 0.217676(6) 0.154274(5) 0.04772(3) Uani 1 d .
S1 S 0.2310(2) 0.11943(10) 0.14986(8) 0.0630(5) Uani 0.50 d P
S2 S 0.5598(2) 0.12021(9) 0.14701(8) 0.0605(5) Uani 0.50 d P
P1 P 0.40126(8) 0.23462(4) 0.05135(3) 0.0489(2) Uani 1 d .
P2 P 0.39976(7) 0.21783(4) 0.25823(3) 0.0474(2) Uani 1 d .
O1 O 0.3289(2) 0.32517(11) 0.15985(9) 0.0779(7) Uani 1 d .
O2 O 0.4803(2) 0.32295(12) 0.16110(9) 0.0777(7) Uani 1 d .
O3 O 0.1624(5) 0.1046(3) 0.1306(2) 0.092(2) Uani 0.50 d P
O4 O 0.6322(5) 0.1060(3) 0.1650(2) 0.088(2) Uani 0.50 d P
O5 O 1.0498(3) -0.0756(2) 0.34283(15) 0.1399(13) Uani 1 d .
C1 C 0.3229(3) 0.32320(15) 0.02194(12) 0.0495(8) Uani 1 d .
C2 C 0.3899(3) 0.3717(2) -0.01214(13) 0.0622(9) Uani 1 d .
C3 C 0.3280(4) 0.4386(2) -0.0338(2) 0.0786(11) Uani 1 d .
C4 C 0.1988(4) 0.4578(2) -0.0225(2) 0.0784(11) Uani 1 d .
C5 C 0.1319(3) 0.4103(2) 0.0107(2) 0.0778(11) Uani 1 d .
C6 C 0.1947(3) 0.3441(2) 0.03420(13) 0.0620(9) Uani 1 d .
C7 C 0.5765(3) 0.2377(2) 0.03338(14) 0.0551(8) Uani 1 d .
C8 C 0.6135(3) 0.1970(2) -0.01371(15) 0.0650(9) Uani 1 d .
C9 C 0.7470(3) 0.2026(2) -0.0263(2) 0.0858(12) Uani 1 d .
C10 C 0.8392(4) 0.2513(3) 0.0085(2) 0.106(2) Uani 1 d .
C11 C 0.8052(3) 0.2891(2) 0.0481(2) 0.0801(12) Uani 1 d .
C12 C 0.6753(4) 0.2853(2) 0.0670(2) 0.0846(12) Uani 1 d .
C13 C 0.3102(3) 0.1614(2) 0.00342(12) 0.0551(8) Uani 1 d .
C14 C 0.3421(4) 0.0857(2) 0.0156(2) 0.0798(12) Uani 1 d .
C15 C 0.2716(5) 0.0286(2) -0.0179(2) 0.1006(14) Uani 1 d .
C16 C 0.1682(5) 0.0461(2) -0.0631(2) 0.116(2) Uani 1 d .
C17 C 0.1340(4) 0.1205(2) -0.0779(2) 0.0990(14) Uani 1 d .
C18 C 0.2078(3) 0.1787(2) -0.04362(15) 0.0721(10) Uani 1 d .
C19 C 0.4807(3) 0.30250(15) 0.29349(12) 0.0506(8) Uani 1 d .
C20 C 0.6165(3) 0.3176(2) 0.28897(14) 0.0636(9) Uani 1 d .
C21 C 0.6834(4) 0.3809(2) 0.3168(2) 0.0793(11) Uani 1 d .
C22 C 0.6108(4) 0.4300(2) 0.34692(14) 0.0824(12) Uani 1 d .
C23 C 0.4763(4) 0.4155(2) 0.35165(15) 0.0816(11) Uani 1 d .
C24 C 0.4101(3) 0.3520(2) 0.32507(14) 0.0623(9) Uani 1 d .
C25 C 0.2263(3) 0.21647(15) 0.27867(13) 0.0543(8) Uani 1 d .
C26 C 0.1200(4) 0.2548(2) 0.2444(2) 0.0856(12) Uani 1 d .
C27 C -0.0115(4) 0.2550(3) 0.2610(2) 0.117(2) Uani 1 d .
C28 C -0.0344(4) 0.2157(2) 0.3112(2) 0.0990(14) Uani 1 d .
C29 C 0.0700(3) 0.1780(2) 0.34452(15) 0.0748(11) Uani 1 d .
C30 C 0.2012(3) 0.1785(2) 0.32904(14) 0.0627(9) Uani 1 d .
C31 C 0.4886(3) 0.13958(14) 0.30074(12) 0.0477(7) Uani 1 d .
C32 C 0.5790(3) 0.1495(2) 0.35349(13) 0.0584(9) Uani 1 d .
C33 C 0.6380(3) 0.0869(2) 0.38606(14) 0.0675(10) Uani 1 d .
C34 C 0.6048(3) 0.0152(2) 0.36570(14) 0.0672(10) Uani 1 d .
C35 C 0.5167(3) 0.0044(2) 0.31272(14) 0.0669(10) Uani 1 d .
C36 C 0.4587(3) 0.0662(2) 0.28028(14) 0.0621(9) Uani 1 d .
C37 C 0.2574(7) 0.1515(4) 0.1385(3) 0.068(2) Uani 0.50 d P
C38 C 0.5496(8) 0.1467(4) 0.1640(3) 0.066(2) Uani 0.50 d P
C39 C 0.0739(7) 0.1615(5) 0.1092(4) 0.091(3) Uani 0.50 d P
C40 C 0.7208(7) 0.1607(4) 0.1848(4) 0.091(3) Uani 0.50 d P
C41 C 1.1293(4) -0.0402(3) 0.3053(3) 0.131(2) Uani 1 d .
C42 C 1.0339(6) -0.0147(3) 0.2504(2) 0.155(2) Uani 1 d .
C43 C 0.8962(5) -0.0134(3) 0.2690(2) 0.143(2) Uani 1 d .
C44 C 0.9215(5) -0.0398(3) 0.3318(2) 0.124(2) Uani 1 d .
H1 H 0.4815 0.3582 -0.0199 0.076 Uiso 1 d .
H2 H 0.3747 0.4718 -0.0582 0.098 Uiso 1 d .
H3 H 0.1559 0.5052 -0.0373 0.092 Uiso 1 d .
H4 H 0.0378 0.4226 0.0184 0.091 Uiso 1 d .
H5 H 0.1479 0.3118 0.0595 0.073 Uiso 1 d .
H6 H 0.5449 0.1643 -0.0375 0.081 Uiso 1 d .
H7 H 0.7766 0.1734 -0.0580 0.107 Uiso 1 d .
H8 H 0.9327 0.2554 0.0007 0.129 Uiso 1 d .
H9 H 0.8723 0.3257 0.0682 0.099 Uiso 1 d .
H10 H 0.6539 0.3151 0.1005 0.101 Uiso 1 d .
H11 H 0.4169 0.0736 0.0485 0.100 Uiso 1 d .
H12 H 0.2973 -0.0240 -0.0074 0.122 Uiso 1 d .
H13 H 0.1188 0.0060 -0.0862 0.138 Uiso 1 d .
H14 H 0.0590 0.1341 -0.1109 0.119 Uiso 1 d .
H15 H 0.1844 0.2315 -0.0523 0.091 Uiso 1 d .
H16 H 0.6647 0.2834 0.2657 0.075 Uiso 1 d .
H17 H 0.7817 0.3895 0.3154 0.097 Uiso 1 d .
H18 H 0.6572 0.4750 0.3656 0.096 Uiso 1 d .
H19 H 0.4272 0.4510 0.3732 0.103 Uiso 1 d .
H20 H 0.3131 0.3415 0.3279 0.080 Uiso 1 d .
H21 H 0.1370 0.2825 0.2094 0.104 Uiso 1 d .
H22 H -0.0875 0.2822 0.2383 0.140 Uiso 1 d .
H23 H -0.1272 0.2132 0.3209 0.116 Uiso 1 d .
H24 H 0.0535 0.1494 0.3792 0.090 Uiso 1 d .
H25 H 0.2777 0.1522 0.3544 0.080 Uiso 1 d .
H26 H 0.6028 0.2002 0.3677 0.071 Uiso 1 d .
H27 H 0.7010 0.0941 0.4231 0.080 Uiso 1 d .
H28 H 0.6416 -0.0274 0.3895 0.083 Uiso 1 d .
H29 H 0.4973 -0.0463 0.2981 0.083 Uiso 1 d .
H30 H 0.3944 0.0584 0.2432 0.078 Uiso 1 d .
H31 H 1.1806 0.0023 0.3262 0.147 Uiso 1 d .
H32 H 1.2015 -0.0749 0.2962 0.147 Uiso 1 d .
H33 H 1.0572 0.0343 0.2369 0.178 Uiso 1 d .
H34 H 1.0351 -0.0496 0.2173 0.178 Uiso 1 d .
H35 H 0.8491 0.0350 0.2660 0.155 Uiso 1 d .
H36 H 0.8273 -0.0490 0.2466 0.155 Uiso 1 d .
H37 H 0.8446 -0.0727 0.3428 0.148 Uiso 1 d .
H38 H 0.9168 0.0042 0.3604 0.148 Uiso 1 d .

loop_
_atom_type_symbol
_atom_type_description
_atom_type_scat_dispersion_real
_atom_type_scat_dispersion_imag
_atom_type_scat_source
C C 0.0033 0.0016 'International Tables Vol C Tables 4.2.6.8 and 6.1.1.4'
H H 0.0000 0.0000 'International Tables Vol C Tables 4.2.6.8 and 6.1.1.4'
O O 0.0106 0.0060 'International Tables Vol C Tables 4.2.6.8 and 6.1.1.4'
P P 0.1023 0.0942 'International Tables Vol C Tables 4.2.6.8 and 6.1.1.4'
S S 0.1246 0.1234 'International Tables Vol C Tables 4.2.6.8 and 6.1.1.4'
Ir Ir -1.4442 7.9887 'International Tables Vol C Tables 4.2.6.8 and 6.1.1.4'

loop_
_geom_angle_atom_site_label_1
_geom_angle_atom_site_label_2
_geom_angle_atom_site_label_3
_geom_angle
C37 Ir1 C38 98.4(3)
C37 Ir1 O2 153.3(2)
C38 Ir1 O2 108.0(2)
C37 Ir1 O1 111.5(2)
C38 Ir1 O1 149.8(2)
O2 Ir1 O1 42.72(9)
C37 Ir1 S2 90.6(2)
C38 Ir1 S2 12.1(2)
O2 Ir1 S2 114.83(8)
O1 Ir1 S2 157.50(8)
C37 Ir1 P2 94.3(2)
C38 Ir1 P2 90.6(2)
O2 Ir1 P2 89.20(6)
O1 Ir1 P2 83.23(6)
S2 Ir1 P2 100.31(5)
C37 Ir1 P1 91.1(2)
C38 Ir1 P1 93.7(2)
O2 Ir1 P1 83.72(6)
O1 Ir1 P1 90.10(6)
S2 Ir1 P1 84.67(5)
P2 Ir1 P1 172.60(2)
C37 Ir1 S1 10.4(2)
C38 Ir1 S1 92.2(2)
O2 Ir1 S1 159.38(8)
O1 Ir1 S1 116.70(8)
S2 Ir1 S1 85.78(6)
P2 Ir1 S1 86.07(5)
P1 Ir1 S1 99.83(5)
C37 S1 O3 113.8(7)
C37 S1 C39 79.0(7)
O3 S1 C39 43.9(5)
C37 S1 Ir1 28.3(6)
O3 S1 Ir1 142.1(4)
C39 S1 Ir1 104.0(3)
C38 S2 O4 97.9(8)
C38 S2 C40 68.0(8)
O4 S2 C40 41.7(4)
C38 S2 Ir1 39.9(7)
O4 S2 Ir1 137.8(4)
C40 S2 Ir1 102.4(3)
C1 P1 C7 104.19(13)
C1 P1 C13 104.91(13)
C7 P1 C13 105.69(13)
C1 P1 Ir1 113.56(9)
C7 P1 Ir1 112.89(10)
C13 P1 Ir1 114.64(10)
C19 P2 C31 104.93(12)
C19 P2 C25 104.64(13)
C31 P2 C25 103.63(13)
C19 P2 Ir1 111.80(9)
C31 P2 Ir1 116.86(9)
C25 P2 Ir1 113.80(10)
O2 O1 Ir1 68.27(11)
O1 O2 Ir1 69.02(11)
S1 O3 C37 30.7(4)
S1 O3 C39 112.7(6)
C37 O3 C39 88.5(5)
S2 O4 C38 35.1(4)
S2 O4 C40 114.8(6)
C38 O4 C40 88.0(6)
C44 O5 C41 105.3(4)
C6 C1 C2 118.4(3)
C6 C1 P1 119.8(2)
C2 C1 P1 121.8(2)
C3 C2 C1 120.5(3)
C4 C3 C2 120.5(3)
C5 C4 C3 119.4(3)
C4 C5 C6 120.7(3)
C1 C6 C5 120.5(3)
C8 C7 C12 119.1(3)
C8 C7 P1 122.1(2)
C12 C7 P1 118.8(2)
C9 C8 C7 119.8(3)
C8 C9 C10 118.1(3)
C11 C10 C9 122.1(4)
C10 C11 C12 124.9(3)
C11 C12 C7 115.8(3)
C18 C13 C14 118.6(3)
C18 C13 P1 121.8(2)
C14 C13 P1 119.5(2)
C15 C14 C13 121.3(3)
C16 C15 C14 119.6(4)
C15 C16 C17 121.5(4)
C16 C17 C18 118.5(3)
C13 C18 C17 120.5(3)
C20 C19 C24 119.1(3)
C20 C19 P2 118.9(2)
C24 C19 P2 122.1(2)
C19 C20 C21 120.6(3)
C22 C21 C20 119.4(3)
C23 C22 C21 120.4(3)
C22 C23 C24 120.4(3)
C23 C24 C19 120.1(3)
C26 C25 C30 119.3(3)
C26 C25 P2 119.8(2)
C30 C25 P2 120.9(2)
C25 C26 C27 119.5(4)
C28 C27 C26 120.2(4)
C29 C28 C27 120.2(3)
C28 C29 C30 120.1(3)
C25 C30 C29 120.8(3)
C32 C31 C36 118.5(3)
C32 C31 P2 123.0(2)
C36 C31 P2 118.4(2)
C31 C32 C33 120.5(3)
C34 C33 C32 120.0(3)
C33 C34 C35 120.3(3)
C34 C35 C36 119.9(3)
C35 C36 C31 120.8(3)
S1 C37 O3 35.5(5)
S1 C37 Ir1 141.3(7)
O3 C37 Ir1 176.7(5)
S1 C37 C39 79.1(7)
O3 C37 C39 48.7(4)
Ir1 C37 C39 133.5(5)
S2 C38 O4 47.0(6)
S2 C38 C40 91.8(8)
O4 C38 C40 52.1(5)
S2 C38 Ir1 128.0(8)
O4 C38 Ir1 174.6(6)
C40 C38 Ir1 130.2(5)
O3 C39 S1 23.5(2)
O3 C39 C37 42.9(3)
S1 C39 C37 21.9(2)
O4 C40 C38 39.9(3)
O4 C40 S2 23.5(2)
C38 C40 S2 20.2(2)
O5 C41 C42 108.2(4)
C43 C42 C41 103.7(4)
C44 C43 C42 104.9(4)
O5 C44 C43 108.6(4)

loop_
_geom_bond_atom_site_label_1
_geom_bond_atom_site_label_2
_geom_bond_distance
Ir1 C37 1.798(7)
Ir1 C38 1.917(7)
Ir1 O2 2.017(2)
Ir1 O1 2.027(2)
Ir1 S2 2.353(2)
Ir1 P2 2.3563(8)
Ir1 P1 2.3575(8)
Ir1 S1 2.375(2)
S1 C37 0.689(6)
S1 O3 0.782(5)
S1 C39 1.812(7)
S2 C38 0.625(6)
S2 O4 0.795(5)
S2 C40 1.808(7)
P1 C1 1.818(3)
P1 C7 1.823(3)
P1 C13 1.822(3)
P2 C19 1.813(3)
P2 C31 1.820(3)
P2 C25 1.828(3)
O1 O2 1.473(3)
O3 C37 1.234(8)
O3 C39 1.361(9)
O4 C38 1.077(8)
O4 C40 1.324(8)
O5 C44 1.387(5)
O5 C41 1.391(6)
C1 C6 1.375(4)
C1 C2 1.387(4)
C2 C3 1.380(4)
C3 C4 1.370(5)
C4 C5 1.363(5)
C5 C6 1.385(4)
C7 C8 1.384(4)
C7 C12 1.404(4)
C8 C9 1.382(4)
C9 C10 1.390(5)
C10 C11 1.209(6)
C11 C12 1.404(5)
C13 C18 1.370(4)
C13 C14 1.390(4)
C14 C15 1.376(5)
C15 C16 1.350(5)
C16 C17 1.382(6)
C17 C18 1.412(5)
C19 C20 1.371(4)
C19 C24 1.384(4)
C20 C21 1.392(4)
C21 C22 1.371(5)
C22 C23 1.358(5)
C23 C24 1.381(4)
C25 C26 1.367(4)
C25 C30 1.381(4)
C26 C27 1.395(5)
C27 C28 1.381(6)
C28 C29 1.341(5)
C29 C30 1.383(4)
C31 C32 1.374(4)
C31 C36 1.391(4)
C32 C33 1.399(4)
C33 C34 1.367(4)
C34 C35 1.370(4)
C35 C36 1.383(4)
C37 C39 1.812(9)
C38 C40 1.677(10)
C41 C42 1.495(7)
C42 C43 1.474(7)
C43 C44 1.480(7)
